data_7062900
loop_
_publ_author_name
'Yadav, Jitendra Kumar'
'Mishra, Anjali'
'Mishra, Gaurav Kumar'
'Pal, Sarvesh Kumar'
'Narvekar, Kedar Umakant'
'Rahaman, Ahibur'
'Singh, Nanhai'
'Lama, Prem'
'Kumar, Kamlesh'

_publ_section_title
;
 Isonicotinate-Zn(ii)/Cd(ii) bridged dicobaloximes: synthesis,
 characterization and electrocatalytic proton reduction studies
;
_journal_issue 44
_journal_name_full 'New Journal of Chemistry'
_journal_page_first 20583
_journal_page_last 20593
_journal_paper_doi 10.1039/D3NJ04014C
_journal_volume 47
_journal_year 2023
_chemical_formula_moiety 'C34 H50 Cl2 Co2 N12 O14 Zn'
_chemical_formula_sum 'C34 H50 Cl2 Co2 N12 O14 Zn'
_chemical_formula_weight 1104.99
_space_group_crystal_system monoclinic
_space_group_IT_number 15
_space_group_name_Hall '-C 2yc'
_space_group_name_H-M_alt 'C 1 2/c 1'
_atom_sites_solution_hydrogens mixed
_atom_sites_solution_primary direct
_atom_sites_solution_secondary difmap
_audit_creation_method SHELXL-2018/3
_audit_update_record
;
2023-10-13 deposited with the CCDC.	2023-10-17 downloaded from the CCDC.
;
_cell_angle_alpha 90
_cell_angle_beta 101.314(2)
_cell_angle_gamma 90
_cell_formula_units_Z 4
_cell_length_a 20.9563(11)
_cell_length_b 19.5207(11)
_cell_length_c 11.4806(6)
_cell_measurement_reflns_used 9908
_cell_measurement_temperature 100(2)
_cell_measurement_theta_max 28.29
_cell_measurement_theta_min 2.46
_cell_volume 4605.2(4)
_computing_cell_refinement 'Bruker SAINT'
_computing_data_collection 'Bruker APEX3'
_computing_data_reduction 'Bruker SAINT'
_computing_molecular_graphics SHELTL
_computing_publication_material SHELTL
_computing_structure_refinement 'SHELXL-2018/3 (Sheldrick, 2018)'
_computing_structure_solution 'SHELXT 2018/2 (Sheldrick, 2018)'
_diffrn_ambient_temperature 100(2)
_diffrn_measured_fraction_theta_full 0.998
_diffrn_measured_fraction_theta_max 0.998
_diffrn_measurement_device_type 'Bruker APEX-III Photon'
_diffrn_measurement_method '\f and \w scans'
_diffrn_radiation_type MoK\a
_diffrn_radiation_wavelength 0.71073
_diffrn_reflns_av_R_equivalents 0.0338
_diffrn_reflns_av_unetI/netI 0.0205
_diffrn_reflns_Laue_measured_fraction_full 0.998
_diffrn_reflns_Laue_measured_fraction_max 0.998
_diffrn_reflns_limit_h_max 24
_diffrn_reflns_limit_h_min -24
_diffrn_reflns_limit_k_max 23
_diffrn_reflns_limit_k_min -23
_diffrn_reflns_limit_l_max 13
_diffrn_reflns_limit_l_min -13
_diffrn_reflns_number 28131
_diffrn_reflns_point_group_measured_fraction_full 0.998
_diffrn_reflns_point_group_measured_fraction_max 0.998
_diffrn_reflns_theta_full 25.000
_diffrn_reflns_theta_max 25.000
_diffrn_reflns_theta_min 2.879
_exptl_absorpt_coefficient_mu 1.420
_exptl_absorpt_correction_T_max 0.7457
_exptl_absorpt_correction_T_min 0.6323
_exptl_absorpt_correction_type multi-scan
_exptl_absorpt_process_details SADABS
_exptl_crystal_colour pink
_exptl_crystal_density_diffrn 1.594
_exptl_crystal_description block
_exptl_crystal_F_000 2272
_exptl_crystal_size_max 0.220
_exptl_crystal_size_mid 0.130
_exptl_crystal_size_min 0.090
_exptl_transmission_factor_max 0.7457
_exptl_transmission_factor_min 0.6323
_refine_diff_density_max 0.353
_refine_diff_density_min -0.377
_refine_diff_density_rms 0.054
_refine_ls_extinction_method none
_refine_ls_goodness_of_fit_ref 1.046
_refine_ls_hydrogen_treatment refU
_refine_ls_matrix_type full
_refine_ls_number_parameters 302
_refine_ls_number_reflns 4043
_refine_ls_number_restraints 0
_refine_ls_restrained_S_all 1.046
_refine_ls_R_factor_all 0.0296
_refine_ls_R_factor_gt 0.0250
_refine_ls_shift/su_max 0.002
_refine_ls_shift/su_mean 0.000
_refine_ls_structure_factor_coef Fsqd
_refine_ls_weighting_details 'w=1/[\s^2^(Fo^2^)+(0.0217P)^2^+10.6499P] where P=(Fo^2^+2Fc^2^)/3'
_refine_ls_weighting_scheme calc
_refine_ls_wR_factor_gt 0.0593
_refine_ls_wR_factor_ref 0.0631
_reflns_Friedel_coverage 0.000
_reflns_number_gt 3653
_reflns_number_total 4043
_reflns_threshold_expression 'I > 2\s(I)'
_cod_data_source_file d3nj04014c2.cif
_cod_data_source_block 1
_cod_original_sg_symbol_H-M 'C 2/c'
_cod_database_code 7062900
_shelx_shelxl_version_number 2018/3
_shelx_space_group_comment
;
The symmetry employed for this shelxl refinement is uniquely defined
by the following loop, which should always be used as a source of
symmetry information in preference to the above space-group names.
They are only intended as comments.
;
_shelx_estimated_absorpt_t_min 0.745
_shelx_estimated_absorpt_t_max 0.883

loop_
_space_group_symop_operation_xyz
'x, y, z'
'-x, y, -z+1/2'
'x+1/2, y+1/2, z'
'-x+1/2, y+1/2, -z+1/2'
'-x, -y, -z'
'x, -y, z-1/2'
'-x+1/2, -y+1/2, -z'
'x+1/2, -y+1/2, z-1/2'

loop_
_atom_site_label
_atom_site_type_symbol
_atom_site_fract_x
_atom_site_fract_y
_atom_site_fract_z
_atom_site_U_iso_or_equiv
_atom_site_adp_type
_atom_site_occupancy
_atom_site_site_symmetry_order
_atom_site_calc_flag
_atom_site_refinement_flags_posn
_atom_site_refinement_flags_adp
_atom_site_refinement_flags_occupancy
_atom_site_disorder_assembly
_atom_site_disorder_group
Zn1 Zn 0.500000 0.45811(2) 0.250000 0.02036(9) Uani 1 2 d S T P . .
Co1 Co 0.81383(2) 0.61981(2) 0.79588(2) 0.01547(8) Uani 1 1 d . . . . .
Cl1 Cl 0.89219(2) 0.64711(3) 0.95153(4) 0.02111(12) Uani 1 1 d . . . . .
O1 O 0.81599(7) 0.48402(7) 0.88698(12) 0.0200(3) Uani 1 1 d . . . . .
O2 O 0.89038(7) 0.67655(8) 0.64047(13) 0.0249(3) Uani 1 1 d . . . . .
O3 O 0.81442(8) 0.75635(7) 0.71076(13) 0.0254(3) Uani 1 1 d . . . . .
O4 O 0.73852(7) 0.56396(7) 0.95317(13) 0.0215(3) Uani 1 1 d . . . . .
O5 O 0.55831(7) 0.49240(8) 0.38668(13) 0.0258(3) Uani 1 1 d . . . . .
O6 O 0.59546(8) 0.56435(8) 0.26480(12) 0.0256(3) Uani 1 1 d . . . . .
O7 O 0.54408(7) 0.38609(8) 0.16901(13) 0.0247(3) Uani 1 1 d . . . . .
N1 N 0.83946(8) 0.52685(9) 0.81397(14) 0.0167(4) Uani 1 1 d . . . . .
N2 N 0.87563(8) 0.61978(9) 0.69620(15) 0.0182(4) Uani 1 1 d . . . . .
N3 N 0.78699(9) 0.71199(9) 0.77534(15) 0.0201(4) Uani 1 1 d . . . . .
N4 N 0.75067(8) 0.61955(9) 0.89298(15) 0.0179(4) Uani 1 1 d . . . . .
N5 N 0.74599(8) 0.59500(9) 0.65972(14) 0.0163(4) Uani 1 1 d . . . . .
N6 N 0.52714(10) 0.31202(10) 0.01530(16) 0.0290(5) Uani 1 1 d . . . . .
C1 C 0.90471(11) 0.43430(11) 0.7518(2) 0.0238(5) Uani 1 1 d . . . . .
H1A H 0.880789 0.405616 0.798657 0.036 Uiso 1 1 calc R U . . .
H1B H 0.951228 0.433089 0.787099 0.036 Uiso 1 1 calc R U . . .
H1C H 0.897914 0.416940 0.670177 0.036 Uiso 1 1 calc R U . . .
C2 C 0.88064(10) 0.50624(11) 0.75084(17) 0.0178(4) Uani 1 1 d . . . . .
C3 C 0.90160(10) 0.56142(11) 0.67966(17) 0.0190(4) Uani 1 1 d . . . . .
C4 C 0.94795(11) 0.55207(13) 0.59756(19) 0.0256(5) Uani 1 1 d . . . . .
H4A H 0.929952 0.573280 0.520773 0.038 Uiso 1 1 calc R U . . .
H4B H 0.954760 0.503047 0.586213 0.038 Uiso 1 1 calc R U . . .
H4C H 0.989599 0.573742 0.631755 0.038 Uiso 1 1 calc R U . . .
C5 C 0.70887(12) 0.79995(11) 0.8070(2) 0.0290(5) Uani 1 1 d . . . . .
H5A H 0.742453 0.834183 0.835900 0.044 Uiso 1 1 calc R U . . .
H5B H 0.673956 0.803514 0.852358 0.044 Uiso 1 1 calc R U . . .
H5C H 0.691021 0.808083 0.722684 0.044 Uiso 1 1 calc R U . . .
C6 C 0.73808(10) 0.72994(11) 0.82243(18) 0.0207(5) Uani 1 1 d . . . . .
C7 C 0.71552(10) 0.67450(11) 0.89045(18) 0.0200(4) Uani 1 1 d . . . . .
C8 C 0.65722(11) 0.67893(12) 0.9474(2) 0.0261(5) Uani 1 1 d . . . . .
H8A H 0.617599 0.673152 0.886689 0.039 Uiso 1 1 calc R U . . .
H8B H 0.656406 0.723778 0.985417 0.039 Uiso 1 1 calc R U . . .
H8C H 0.659479 0.642774 1.007251 0.039 Uiso 1 1 calc R U . . .
C9 C 0.74000(10) 0.62800(11) 0.55480(18) 0.0200(4) Uani 1 1 d . . . . .
H9 H 0.769448 0.664033 0.547629 0.024 Uiso 1 1 calc R U . . .
C10 C 0.69270(10) 0.61125(10) 0.45781(18) 0.0190(4) Uani 1 1 d . . . . .
H10 H 0.690055 0.635097 0.384880 0.023 Uiso 1 1 calc R U . . .
C11 C 0.64898(10) 0.55930(10) 0.46757(17) 0.0171(4) Uani 1 1 d . . . . .
C12 C 0.65476(10) 0.52575(10) 0.57567(18) 0.0177(4) Uani 1 1 d . . . . .
H12 H 0.625338 0.490128 0.585265 0.021 Uiso 1 1 calc R U . . .
C13 C 0.70348(10) 0.54454(10) 0.66886(18) 0.0179(4) Uani 1 1 d . . . . .
H13 H 0.707250 0.521032 0.742356 0.021 Uiso 1 1 calc R U . . .
C14 C 0.59758(10) 0.53844(11) 0.36264(18) 0.0192(4) Uani 1 1 d . . . . .
C15 C 0.52031(10) 0.37120(11) 0.06325(18) 0.0205(4) Uani 1 1 d . . . . .
H15 H 0.495747 0.405309 0.015075 0.025 Uiso 1 1 calc R U . . .
C16 C 0.49979(13) 0.29832(13) -0.1095(2) 0.0347(6) Uani 1 1 d . . . . .
H16A H 0.476158 0.338845 -0.145368 0.052 Uiso 1 1 calc R U . . .
H16B H 0.469836 0.259358 -0.115438 0.052 Uiso 1 1 calc R U . . .
H16C H 0.534998 0.287573 -0.151480 0.052 Uiso 1 1 calc R U . . .
C17 C 0.5633(2) 0.25699(18) 0.0836(3) 0.0839(15) Uani 1 1 d . . . . .
H17A H 0.604489 0.249929 0.056944 0.126 Uiso 1 1 calc R U . . .
H17B H 0.537599 0.214744 0.071943 0.126 Uiso 1 1 calc R U . . .
H17C H 0.572316 0.269168 0.168079 0.126 Uiso 1 1 calc R U . . .
H2O H 0.860881 0.709669 0.661430 0.113(16) Uiso 1 1 d . . . . .
H4O H 0.768941 0.532399 0.929230 0.111(15) Uiso 1 1 d . . . . .

loop_
_atom_site_aniso_label
_atom_site_aniso_U_11
_atom_site_aniso_U_22
_atom_site_aniso_U_33
_atom_site_aniso_U_23
_atom_site_aniso_U_13
_atom_site_aniso_U_12
Zn1 0.02234(19) 0.02304(19) 0.01411(17) 0.000 -0.00032(13) 0.000
Co1 0.01593(15) 0.01505(15) 0.01560(14) 0.00210(11) 0.00354(11) -0.00095(11)
Cl1 0.0206(3) 0.0227(3) 0.0189(2) -0.0014(2) 0.0012(2) -0.0007(2)
O1 0.0221(8) 0.0175(7) 0.0213(7) 0.0071(6) 0.0063(6) -0.0016(6)
O2 0.0262(8) 0.0234(8) 0.0263(8) 0.0095(7) 0.0081(7) -0.0060(7)
O3 0.0312(9) 0.0178(8) 0.0274(8) 0.0075(6) 0.0059(7) -0.0045(6)
O4 0.0252(8) 0.0198(8) 0.0218(8) 0.0048(6) 0.0100(6) -0.0007(6)
O5 0.0263(8) 0.0291(9) 0.0194(8) 0.0004(6) -0.0018(6) -0.0084(7)
O6 0.0311(9) 0.0301(9) 0.0149(7) -0.0001(6) 0.0029(6) -0.0001(7)
O7 0.0230(8) 0.0311(9) 0.0193(8) -0.0029(7) 0.0027(6) 0.0039(7)
N1 0.0168(9) 0.0176(9) 0.0154(8) 0.0014(7) 0.0018(7) -0.0037(7)
N2 0.0173(9) 0.0205(9) 0.0164(9) 0.0030(7) 0.0024(7) -0.0052(7)
N3 0.0233(10) 0.0158(9) 0.0199(9) 0.0024(7) 0.0008(7) -0.0037(7)
N4 0.0189(9) 0.0184(9) 0.0163(9) 0.0002(7) 0.0034(7) -0.0008(7)
N5 0.0169(9) 0.0163(9) 0.0165(8) 0.0009(7) 0.0048(7) 0.0011(7)
N6 0.0413(12) 0.0266(11) 0.0181(9) 0.0009(8) 0.0034(8) 0.0126(9)
C1 0.0238(11) 0.0201(11) 0.0281(12) -0.0058(9) 0.0062(9) -0.0010(9)
C2 0.0150(10) 0.0218(11) 0.0151(10) -0.0027(8) -0.0004(8) -0.0028(8)
C3 0.0149(10) 0.0262(12) 0.0148(10) -0.0017(8) 0.0005(8) -0.0023(9)
C4 0.0206(11) 0.0373(13) 0.0204(11) 0.0018(10) 0.0076(9) -0.0007(10)
C5 0.0335(13) 0.0207(12) 0.0303(12) -0.0001(10) -0.0001(10) 0.0062(10)
C6 0.0212(11) 0.0193(11) 0.0194(10) -0.0031(9) -0.0016(9) 0.0020(9)
C7 0.0188(11) 0.0220(11) 0.0180(10) -0.0038(9) 0.0007(8) 0.0005(9)
C8 0.0212(11) 0.0300(13) 0.0274(12) -0.0063(10) 0.0056(9) 0.0016(9)
C9 0.0222(11) 0.0179(11) 0.0208(11) 0.0035(8) 0.0064(9) -0.0017(9)
C10 0.0224(11) 0.0187(11) 0.0166(10) 0.0031(8) 0.0054(8) 0.0031(9)
C11 0.0175(10) 0.0165(10) 0.0178(10) -0.0027(8) 0.0044(8) 0.0041(8)
C12 0.0188(10) 0.0158(10) 0.0192(10) 0.0001(8) 0.0060(8) -0.0012(8)
C13 0.0196(10) 0.0175(10) 0.0176(10) 0.0020(8) 0.0061(8) -0.0001(8)
C14 0.0196(11) 0.0187(11) 0.0191(11) -0.0035(9) 0.0033(8) 0.0054(9)
C15 0.0184(11) 0.0240(11) 0.0200(11) 0.0009(9) 0.0064(9) -0.0001(9)
C16 0.0518(16) 0.0306(13) 0.0190(12) -0.0039(10) 0.0005(11) 0.0097(12)
C17 0.156(4) 0.062(2) 0.0242(15) -0.0011(14) -0.0066(19) 0.075(3)

loop_
_atom_type_symbol
_atom_type_description
_atom_type_scat_dispersion_real
_atom_type_scat_dispersion_imag
_atom_type_scat_source
C C 0.0033 0.0016 'International Tables Vol C Tables 4.2.6.8 and 6.1.1.4'
H H 0.0000 0.0000 'International Tables Vol C Tables 4.2.6.8 and 6.1.1.4'
Cl Cl 0.1484 0.1585 'International Tables Vol C Tables 4.2.6.8 and 6.1.1.4'
Co Co 0.3494 0.9721 'International Tables Vol C Tables 4.2.6.8 and 6.1.1.4'
N N 0.0061 0.0033 'International Tables Vol C Tables 4.2.6.8 and 6.1.1.4'
O O 0.0106 0.0060 'International Tables Vol C Tables 4.2.6.8 and 6.1.1.4'
Zn Zn 0.2839 1.4301 'International Tables Vol C Tables 4.2.6.8 and 6.1.1.4'

loop_
_geom_angle_atom_site_label_1
_geom_angle_atom_site_label_2
_geom_angle_atom_site_label_3
_geom_angle
_geom_angle_site_symmetry_1
_geom_angle_site_symmetry_3
_geom_angle_publ_flag
O5 Zn1 O5 138.99(10) . 2_655 ?
O5 Zn1 O7 110.33(6) . . ?
O5 Zn1 O7 98.23(6) 2_655 . ?
O5 Zn1 O7 98.23(6) . 2_655 ?
O5 Zn1 O7 110.33(6) 2_655 2_655 ?
O7 Zn1 O7 91.12(9) . 2_655 ?
N3 Co1 N2 98.49(8) . . ?
N3 Co1 N4 81.39(7) . . ?
N2 Co1 N4 178.87(7) . . ?
N3 Co1 N1 178.89(7) . . ?
N2 Co1 N1 81.52(7) . . ?
N4 Co1 N1 98.58(7) . . ?
N3 Co1 N5 89.10(7) . . ?
N2 Co1 N5 89.60(7) . . ?
N4 Co1 N5 89.28(7) . . ?
N1 Co1 N5 89.79(7) . . ?
N3 Co1 Cl1 91.53(5) . . ?
N2 Co1 Cl1 90.05(5) . . ?
N4 Co1 Cl1 91.07(5) . . ?
N1 Co1 Cl1 89.58(5) . . ?
N5 Co1 Cl1 179.32(5) . . ?
N2 O2 H2O 102.53(14) . . ?
N4 O4 H4O 99.65(13) . . ?
C14 O5 Zn1 113.70(13) . . ?
C15 O7 Zn1 118.67(14) . . ?
C2 N1 O1 121.43(17) . . ?
C2 N1 Co1 116.26(14) . . ?
O1 N1 Co1 122.31(13) . . ?
C3 N2 O2 120.90(17) . . ?
C3 N2 Co1 116.60(14) . . ?
O2 N2 Co1 122.44(13) . . ?
C6 N3 O3 121.04(18) . . ?
C6 N3 Co1 116.50(14) . . ?
O3 N3 Co1 122.38(14) . . ?
C7 N4 O4 121.14(17) . . ?
C7 N4 Co1 116.38(14) . . ?
O4 N4 Co1 122.22(13) . . ?
C13 N5 C9 118.14(18) . . ?
C13 N5 Co1 120.48(14) . . ?
C9 N5 Co1 121.38(14) . . ?
C15 N6 C17 121.2(2) . . ?
C15 N6 C16 121.60(19) . . ?
C17 N6 C16 117.2(2) . . ?
C2 C1 H1A 109.5 . . ?
C2 C1 H1B 109.5 . . ?
H1A C1 H1B 109.5 . . ?
C2 C1 H1C 109.5 . . ?
H1A C1 H1C 109.5 . . ?
H1B C1 H1C 109.5 . . ?
N1 C2 C3 112.83(18) . . ?
N1 C2 C1 123.37(19) . . ?
C3 C2 C1 123.80(18) . . ?
N2 C3 C2 112.56(18) . . ?
N2 C3 C4 123.08(19) . . ?
C2 C3 C4 124.35(19) . . ?
C3 C4 H4A 109.5 . . ?
C3 C4 H4B 109.5 . . ?
H4A C4 H4B 109.5 . . ?
C3 C4 H4C 109.5 . . ?
H4A C4 H4C 109.5 . . ?
H4B C4 H4C 109.5 . . ?
C6 C5 H5A 109.5 . . ?
C6 C5 H5B 109.5 . . ?
H5A C5 H5B 109.5 . . ?
C6 C5 H5C 109.5 . . ?
H5A C5 H5C 109.5 . . ?
H5B C5 H5C 109.5 . . ?
N3 C6 C7 112.72(18) . . ?
N3 C6 C5 122.5(2) . . ?
C7 C6 C5 124.8(2) . . ?
N4 C7 C6 112.40(18) . . ?
N4 C7 C8 123.1(2) . . ?
C6 C7 C8 124.46(19) . . ?
C7 C8 H8A 109.5 . . ?
C7 C8 H8B 109.5 . . ?
H8A C8 H8B 109.5 . . ?
C7 C8 H8C 109.5 . . ?
H8A C8 H8C 109.5 . . ?
H8B C8 H8C 109.5 . . ?
N5 C9 C10 122.31(19) . . ?
N5 C9 H9 118.8 . . ?
C10 C9 H9 118.8 . . ?
C9 C10 C11 119.39(19) . . ?
C9 C10 H10 120.3 . . ?
C11 C10 H10 120.3 . . ?
C10 C11 C12 118.33(19) . . ?
C10 C11 C14 120.90(18) . . ?
C12 C11 C14 120.74(19) . . ?
C13 C12 C11 119.41(19) . . ?
C13 C12 H12 120.3 . . ?
C11 C12 H12 120.3 . . ?
N5 C13 C12 122.41(19) . . ?
N5 C13 H13 118.8 . . ?
C12 C13 H13 118.8 . . ?
O6 C14 O5 125.21(19) . . ?
O6 C14 C11 120.90(19) . . ?
O5 C14 C11 113.90(18) . . ?
O7 C15 N6 124.1(2) . . ?
O7 C15 H15 117.9 . . ?
N6 C15 H15 117.9 . . ?
N6 C16 H16A 109.5 . . ?
N6 C16 H16B 109.5 . . ?
H16A C16 H16B 109.5 . . ?
N6 C16 H16C 109.5 . . ?
H16A C16 H16C 109.5 . . ?
H16B C16 H16C 109.5 . . ?
N6 C17 H17A 109.5 . . ?
N6 C17 H17B 109.5 . . ?
H17A C17 H17B 109.5 . . ?
N6 C17 H17C 109.5 . . ?
H17A C17 H17C 109.5 . . ?
H17B C17 H17C 109.5 . . ?

loop_
_geom_bond_atom_site_label_1
_geom_bond_atom_site_label_2
_geom_bond_distance
_geom_bond_site_symmetry_2
_geom_bond_publ_flag
Zn1 O5 1.9108(14) . ?
Zn1 O5 1.9108(14) 2_655 ?
Zn1 O7 2.0077(15) . ?
Zn1 O7 2.0078(15) 2_655 ?
Co1 N3 1.8862(17) . ?
Co1 N2 1.8891(17) . ?
Co1 N4 1.8903(17) . ?
Co1 N1 1.8923(17) . ?
Co1 N5 1.9563(17) . ?
Co1 Cl1 2.2411(6) . ?
O1 N1 1.344(2) . ?
O2 N2 1.346(2) . ?
O2 H2O 0.9572(16) . ?
O3 N3 1.341(2) . ?
O4 N4 1.337(2) . ?
O4 H4O 0.9644(15) . ?
O5 C14 1.285(3) . ?
O6 C14 1.225(3) . ?
O7 C15 1.253(3) . ?
N1 C2 1.295(3) . ?
N2 C3 1.293(3) . ?
N3 C6 1.297(3) . ?
N4 C7 1.298(3) . ?
N5 C13 1.346(3) . ?
N5 C9 1.350(3) . ?
N6 C15 1.300(3) . ?
N6 C17 1.453(3) . ?
N6 C16 1.460(3) . ?
C1 C2 1.491(3) . ?
C1 H1A 0.9800 . ?
C1 H1B 0.9800 . ?
C1 H1C 0.9800 . ?
C2 C3 1.470(3) . ?
C3 C4 1.491(3) . ?
C4 H4A 0.9800 . ?
C4 H4B 0.9800 . ?
C4 H4C 0.9800 . ?
C5 C6 1.494(3) . ?
C5 H5A 0.9800 . ?
C5 H5B 0.9800 . ?
C5 H5C 0.9800 . ?
C6 C7 1.466(3) . ?
C7 C8 1.497(3) . ?
C8 H8A 0.9800 . ?
C8 H8B 0.9800 . ?
C8 H8C 0.9800 . ?
C9 C10 1.377(3) . ?
C9 H9 0.9500 . ?
C10 C11 1.386(3) . ?
C10 H10 0.9500 . ?
C11 C12 1.387(3) . ?
C11 C14 1.506(3) . ?
C12 C13 1.376(3) . ?
C12 H12 0.9500 . ?
C13 H13 0.9500 . ?
C15 H15 0.9500 . ?
C16 H16A 0.9800 . ?
C16 H16B 0.9800 . ?
C16 H16C 0.9800 . ?
C17 H17A 0.9800 . ?
C17 H17B 0.9800 . ?
C17 H17C 0.9800 . ?

loop_
_geom_torsion_atom_site_label_1
_geom_torsion_atom_site_label_2
_geom_torsion_atom_site_label_3
_geom_torsion_atom_site_label_4
_geom_torsion
_geom_torsion_site_symmetry_1
_geom_torsion_site_symmetry_2
_geom_torsion_site_symmetry_3
_geom_torsion_site_symmetry_4
_geom_torsion_publ_flag
N2 Co1 N1 C2 -3.65(15) . . . . ?
N4 Co1 N1 C2 175.22(14) . . . . ?
N5 Co1 N1 C2 85.98(15) . . . . ?
Cl1 Co1 N1 C2 -93.76(14) . . . . ?
N2 Co1 N1 O1 177.07(15) . . . . ?
N4 Co1 N1 O1 -4.06(15) . . . . ?
N5 Co1 N1 O1 -93.31(14) . . . . ?
Cl1 Co1 N1 O1 86.96(14) . . . . ?
N3 Co1 N2 C3 -174.43(15) . . . . ?
N1 Co1 N2 C3 4.45(15) . . . . ?
N5 Co1 N2 C3 -85.41(15) . . . . ?
Cl1 Co1 N2 C3 94.01(15) . . . . ?
N3 Co1 N2 O2 2.77(15) . . . . ?
N1 Co1 N2 O2 -178.36(15) . . . . ?
N5 Co1 N2 O2 91.79(15) . . . . ?
Cl1 Co1 N2 O2 -88.79(14) . . . . ?
N2 Co1 N3 C6 172.86(15) . . . . ?
N4 Co1 N3 C6 -6.01(15) . . . . ?
N5 Co1 N3 C6 83.40(16) . . . . ?
Cl1 Co1 N3 C6 -96.86(15) . . . . ?
N2 Co1 N3 O3 -3.91(16) . . . . ?
N4 Co1 N3 O3 177.22(16) . . . . ?
N5 Co1 N3 O3 -93.37(15) . . . . ?
Cl1 Co1 N3 O3 86.37(14) . . . . ?
N3 Co1 N4 C7 7.41(15) . . . . ?
N1 Co1 N4 C7 -171.47(15) . . . . ?
N5 Co1 N4 C7 -81.79(15) . . . . ?
Cl1 Co1 N4 C7 98.79(15) . . . . ?
N3 Co1 N4 O4 -178.33(15) . . . . ?
N1 Co1 N4 O4 2.79(15) . . . . ?
N5 Co1 N4 O4 92.47(15) . . . . ?
Cl1 Co1 N4 O4 -86.95(14) . . . . ?
O1 N1 C2 C3 -178.38(16) . . . . ?
Co1 N1 C2 C3 2.3(2) . . . . ?
O1 N1 C2 C1 0.9(3) . . . . ?
Co1 N1 C2 C1 -178.39(15) . . . . ?
O2 N2 C3 C2 178.44(16) . . . . ?
Co1 N2 C3 C2 -4.3(2) . . . . ?
O2 N2 C3 C4 -1.2(3) . . . . ?
Co1 N2 C3 C4 176.03(15) . . . . ?
N1 C2 C3 N2 1.3(2) . . . . ?
C1 C2 C3 N2 -178.01(19) . . . . ?
N1 C2 C3 C4 -179.08(18) . . . . ?
C1 C2 C3 C4 1.6(3) . . . . ?
O3 N3 C6 C7 -179.44(17) . . . . ?
Co1 N3 C6 C7 3.7(2) . . . . ?
O3 N3 C6 C5 0.7(3) . . . . ?
Co1 N3 C6 C5 -176.09(16) . . . . ?
O4 N4 C7 C6 178.41(16) . . . . ?
Co1 N4 C7 C6 -7.3(2) . . . . ?
O4 N4 C7 C8 -3.7(3) . . . . ?
Co1 N4 C7 C8 170.66(15) . . . . ?
N3 C6 C7 N4 2.3(3) . . . . ?
C5 C6 C7 N4 -177.90(19) . . . . ?
N3 C6 C7 C8 -175.62(19) . . . . ?
C5 C6 C7 C8 4.2(3) . . . . ?
C13 N5 C9 C10 -0.7(3) . . . . ?
Co1 N5 C9 C10 179.86(16) . . . . ?
N5 C9 C10 C11 0.7(3) . . . . ?
C9 C10 C11 C12 -0.2(3) . . . . ?
C9 C10 C11 C14 -178.56(18) . . . . ?
C10 C11 C12 C13 -0.4(3) . . . . ?
C14 C11 C12 C13 177.99(18) . . . . ?
C9 N5 C13 C12 0.1(3) . . . . ?
Co1 N5 C13 C12 179.53(15) . . . . ?
C11 C12 C13 N5 0.5(3) . . . . ?
Zn1 O5 C14 O6 7.0(3) . . . . ?
Zn1 O5 C14 C11 -172.80(13) . . . . ?
C10 C11 C14 O6 4.0(3) . . . . ?
C12 C11 C14 O6 -174.41(19) . . . . ?
C10 C11 C14 O5 -176.23(18) . . . . ?
C12 C11 C14 O5 5.4(3) . . . . ?
Zn1 O7 C15 N6 -153.21(18) . . . . ?
C17 N6 C15 O7 0.8(4) . . . . ?
C16 N6 C15 O7 -178.3(2) . . . . ?
